data_4124194
loop_
_publ_author_name
'Qiao, Bo'
'Sengupta, Arkajyoti'
'Liu, Yun'
'McDonald, Kevin P.'
'Pink, Maren'
'Anderson, Joseph R.'
'Raghavachari, Krishnan'
'Flood, Amar H.'

_publ_section_title
;
 Electrostatic and Allosteric Cooperativity in Ion-Pair Binding: A
 Quantitative and Coupled Experiment-Theory Study with Aryl-Triazole-Ether
 Macrocycles.
;
_journal_issue 30
_journal_name_full 'Journal of the American Chemical Society'
_journal_page_first 9746
_journal_page_last 9757
_journal_paper_doi 10.1021/jacs.5b05839
_journal_volume 137
_journal_year 2015
_chemical_formula_moiety 'C34 H38 N6 O5, 1 C2 H3 N1'
_chemical_formula_sum 'C36 H41 N7 O5'
_chemical_formula_weight 651.76
_chemical_name_systematic
; 
 ? 
;
_space_group_IT_number 2
_symmetry_cell_setting triclinic
_symmetry_space_group_name_Hall '-P 1'
_symmetry_space_group_name_H-M 'P -1'
_atom_sites_solution_hydrogens geom
_atom_sites_solution_primary direct
_atom_sites_solution_secondary difmap
_audit_creation_method SHELXL-97
_cell_angle_alpha 105.8020(10)
_cell_angle_beta 105.3960(10)
_cell_angle_gamma 100.8650(10)
_cell_formula_units_Z 2
_cell_length_a 12.0155(3)
_cell_length_b 12.3473(3)
_cell_length_c 12.6380(4)
_cell_measurement_reflns_used 9947
_cell_measurement_temperature 230(2)
_cell_measurement_theta_max 26.22
_cell_measurement_theta_min 2.68
_cell_volume 1669.22(8)
_computing_cell_refinement 'APEX II V2010.11.3 (Bruker, 2012)'
_computing_data_collection 'APEX II V2010.11.3 (Bruker, 2012)'
_computing_data_reduction 'APEX II V2010.11.3 (Bruker, 2012)'
_computing_molecular_graphics 'SHELXLTL (Bruker, 2012)'
_computing_publication_material 'SHELXLTL (Bruker, 2012)'
_computing_structure_refinement 'SHELXL-97 (Sheldrick, 2008)'
_computing_structure_solution 'SHELXS-97 (Sheldrick, 2008)'
_diffrn_ambient_temperature 230(2)
_diffrn_detector_area_resol_mean 83.33
_diffrn_measured_fraction_theta_full 0.988
_diffrn_measured_fraction_theta_max 0.988
_diffrn_measurement_device_type 'Bruker APEX-II CCD'
_diffrn_measurement_method 'phi and omega scans'
_diffrn_radiation_monochromator graphite
_diffrn_radiation_source 'fine-focus sealed tube'
_diffrn_radiation_type MoK\a
_diffrn_radiation_wavelength 0.71073
_diffrn_reflns_av_R_equivalents 0.0301
_diffrn_reflns_av_sigmaI/netI 0.0277
_diffrn_reflns_limit_h_max 15
_diffrn_reflns_limit_h_min -15
_diffrn_reflns_limit_k_max 15
_diffrn_reflns_limit_k_min -14
_diffrn_reflns_limit_l_max 15
_diffrn_reflns_limit_l_min -15
_diffrn_reflns_number 24434
_diffrn_reflns_theta_full 26.52
_diffrn_reflns_theta_max 26.52
_diffrn_reflns_theta_min 1.78
_exptl_absorpt_coefficient_mu 0.089
_exptl_absorpt_correction_T_max 0.9917
_exptl_absorpt_correction_T_min 0.9680
_exptl_absorpt_correction_type 'Semi-empirical from equivalents'
_exptl_absorpt_process_details
;
Correction for absorption of the sample was made using program APEX II V2010.11.3 (Bruker, 2012). 
;
_exptl_crystal_colour colorless
_exptl_crystal_density_diffrn 1.297
_exptl_crystal_density_method 'not measured'
_exptl_crystal_description plate
_exptl_crystal_F_000 692
_exptl_crystal_size_max 0.37
_exptl_crystal_size_mid 0.32
_exptl_crystal_size_min 0.09
_refine_diff_density_max 0.367
_refine_diff_density_min -0.323
_refine_diff_density_rms 0.039
_refine_ls_extinction_method none
_refine_ls_goodness_of_fit_ref 1.035
_refine_ls_hydrogen_treatment constr
_refine_ls_matrix_type full
_refine_ls_number_parameters 467
_refine_ls_number_reflns 6845
_refine_ls_number_restraints 91
_refine_ls_restrained_S_all 1.095
_refine_ls_R_factor_all 0.0740
_refine_ls_R_factor_gt 0.0529
_refine_ls_shift/su_max 0.000
_refine_ls_shift/su_mean 0.000
_refine_ls_structure_factor_coef Fsqd
_refine_ls_weighting_details 'calc w=1/[\s^2^(Fo^2^)+(0.0605P)^2^+0.7303P] where P=(Fo^2^+2Fc^2^)/3'
_refine_ls_weighting_scheme calc
_refine_ls_wR_factor_gt 0.1296
_refine_ls_wR_factor_ref 0.1432
_reflns_number_gt 5095
_reflns_number_total 6845
_reflns_threshold_expression >2sigma(I)
_cod_data_source_file ja5b05839_si_004.cif
_cod_data_source_block mo_13093_0m
_cod_depositor_comments
;
The following automatic conversions were performed:

'_symmetry_cell_setting' value 'Triclinic' changed to 'triclinic'
according to
/usr/data/users/saulius/crontab/automatic-downloads/rss-feeds/ACS/lib/dictionaries/cif_core.dic
dictionary named 'cif_core.dic' version 2.4.2 from 2011-04-26.

Automatic conversion script
Id: cif_fix_values 3271 2015-04-21 07:52:19Z andrius 

 Adding full bibliography for 4124192--4124194.cif.
;
_cod_original_cell_volume 1669.21(8)
_cod_original_sg_symbol_H-M P-1
_cod_database_code 4124194

loop_
_symmetry_equiv_pos_as_xyz
'x, y, z'
'-x, -y, -z'

loop_
_atom_site_label
_atom_site_type_symbol
_atom_site_fract_x
_atom_site_fract_y
_atom_site_fract_z
_atom_site_U_iso_or_equiv
_atom_site_adp_type
_atom_site_occupancy
_atom_site_symmetry_multiplicity
_atom_site_calc_flag
_atom_site_refinement_flags
_atom_site_disorder_assembly
_atom_site_disorder_group
C1 C 1.2831(3) -0.3320(2) -0.0804(4) 0.0955(11) Uani 1 1 d . . .
H1B H 1.3308 -0.3867 -0.0904 0.143 Uiso 1 1 calc R . .
H1C H 1.2176 -0.3512 -0.1528 0.143 Uiso 1 1 calc R . .
H1D H 1.2505 -0.3372 -0.0189 0.143 Uiso 1 1 calc R . .
C2 C 1.4197(3) -0.2033(3) -0.1405(3) 0.0741(8) Uani 1 1 d . . .
H2B H 1.4689 -0.2571 -0.1445 0.111 Uiso 1 1 calc R . .
H2C H 1.4696 -0.1242 -0.1203 0.111 Uiso 1 1 calc R . .
H2D H 1.3575 -0.2252 -0.2157 0.111 Uiso 1 1 calc R . .
C3 C 1.4629(3) -0.1766(3) 0.0660(2) 0.0870(10) Uani 1 1 d . . .
H3A H 1.5100 -0.2323 0.0584 0.130 Uiso 1 1 calc R . .
H3B H 1.4298 -0.1786 0.1278 0.130 Uiso 1 1 calc R . .
H3C H 1.5141 -0.0983 0.0849 0.130 Uiso 1 1 calc R . .
C4 C 1.36153(18) -0.20848(17) -0.04782(18) 0.0413(5) Uani 1 1 d . . .
C5 C 1.28330(16) -0.12321(15) -0.04201(17) 0.0349(4) Uani 1 1 d . . .
C6 C 1.29689(17) -0.03705(15) 0.06143(16) 0.0352(4) Uani 1 1 d . . .
H6A H 1.3554 -0.0305 0.1309 0.042 Uiso 1 1 calc R . .
C7 C 1.22527(16) 0.04026(15) 0.06444(16) 0.0331(4) Uani 1 1 d . . .
C8 C 1.13779(16) 0.02930(15) -0.03777(16) 0.0347(4) Uani 1 1 d . . .
H8A H 1.0877 0.0793 -0.0361 0.042 Uiso 1 1 calc R . .
C9 C 1.12351(16) -0.05496(15) -0.14258(16) 0.0342(4) Uani 1 1 d . . .
C10 C 1.19571(17) -0.13070(15) -0.14363(17) 0.0358(4) Uani 1 1 d . . .
H10A H 1.1853 -0.1883 -0.2145 0.043 Uiso 1 1 calc R . .
C11 C 1.24459(17) 0.13555(16) 0.17246(16) 0.0360(4) Uani 1 1 d . . .
C12 C 1.18360(17) 0.21778(16) 0.19127(16) 0.0365(4) Uani 1 1 d . . .
H12A H 1.1163 0.2240 0.1374 0.044 Uiso 1 1 calc R . .
N4 N 1.33543(19) 0.15872(17) 0.27339(15) 0.0578(5) Uani 1 1 d . . .
N5 N 1.33297(19) 0.25148(18) 0.35286(15) 0.0621(6) Uani 1 1 d . . .
N6 N 1.24008(15) 0.28790(14) 0.30305(13) 0.0390(4) Uani 1 1 d . . .
C13 C 1.03465(16) -0.06015(16) -0.25051(16) 0.0367(4) Uani 1 1 d . . .
C14 C 0.96923(17) 0.01665(17) -0.26783(17) 0.0409(4) Uani 1 1 d . . .
H14A H 0.9713 0.0860 -0.2122 0.049 Uiso 1 1 calc R . .
N1 N 1.00488(16) -0.14795(14) -0.35418(15) 0.0471(4) Uani 1 1 d . . .
N2 N 0.92339(16) -0.12909(15) -0.43379(16) 0.0511(5) Uani 1 1 d . . .
N3 N 0.90130(14) -0.02812(14) -0.38129(14) 0.0417(4) Uani 1 1 d . . .
C15 C 1.21702(18) 0.39109(16) 0.36786(16) 0.0377(4) Uani 1 1 d . . .
C16 C 1.3033(2) 0.46562(19) 0.47169(18) 0.0503(5) Uani 1 1 d . . .
H16A H 1.3759 0.4487 0.5013 0.060 Uiso 1 1 calc R . .
C17 C 1.2800(2) 0.5656(2) 0.53078(19) 0.0571(6) Uani 1 1 d . . .
H17A H 1.3381 0.6173 0.6015 0.068 Uiso 1 1 calc R . .
C18 C 1.1737(2) 0.59237(18) 0.48922(18) 0.0502(5) Uani 1 1 d . . .
H18A H 1.1594 0.6609 0.5311 0.060 Uiso 1 1 calc R . .
C19 C 1.08886(19) 0.51643(16) 0.38493(16) 0.0392(4) Uani 1 1 d . . .
C20 C 1.10985(18) 0.41447(16) 0.32383(16) 0.0382(4) Uani 1 1 d . . .
H20A H 1.0516 0.3622 0.2534 0.046 Uiso 1 1 calc R . .
C21 C 0.81248(17) 0.01470(17) -0.44476(17) 0.0414(5) Uani 1 1 d . . .
C22 C 0.79174(19) -0.00691(19) -0.56268(18) 0.0484(5) Uani 1 1 d . . .
H22A H 0.8359 -0.0479 -0.6015 0.058 Uiso 1 1 calc R . .
C23 C 0.7038(2) 0.0339(2) -0.62129(19) 0.0532(6) Uani 1 1 d . . .
H23A H 0.6877 0.0195 -0.7016 0.064 Uiso 1 1 calc R . .
C24 C 0.6387(2) 0.09524(19) -0.56562(19) 0.0497(5) Uani 1 1 d . . .
H24A H 0.5788 0.1215 -0.6076 0.060 Uiso 1 1 calc R . .
C25 C 0.66267(18) 0.11765(18) -0.44673(18) 0.0447(5) Uani 1 1 d . . .
C26 C 0.74984(18) 0.07570(18) -0.38618(18) 0.0436(5) Uani 1 1 d . . .
H26A H 0.7656 0.0890 -0.3061 0.052 Uiso 1 1 calc R . .
O1 O 0.60612(14) 0.17763(14) -0.38128(13) 0.0559(4) Uani 1 1 d . . .
C27 C 0.5083(2) 0.2134(2) -0.4419(2) 0.0519(5) Uani 1 1 d . A .
H27A H 0.4480 0.1451 -0.5041 0.062 Uiso 1 1 calc R . .
H27B H 0.5379 0.2691 -0.4773 0.062 Uiso 1 1 calc R . .
C28 C 0.4536(3) 0.2693(2) -0.3568(2) 0.0695(7) Uani 1 1 d DU . .
H28A H 0.3664 0.2448 -0.3965 0.083 Uiso 0.531(3) 1 calc PR A 1
H28B H 0.4687 0.2360 -0.2941 0.083 Uiso 0.531(3) 1 calc PR A 1
H28C H 0.4094 0.2086 -0.3351 0.083 Uiso 0.282(3) 1 calc PR B 2
H28D H 0.3957 0.3051 -0.3945 0.083 Uiso 0.282(3) 1 calc PR B 2
H28E H 0.4494 0.2306 -0.2993 0.083 Uiso 0.186(3) 1 calc PR C 3
H28F H 0.3750 0.2787 -0.3939 0.083 Uiso 0.186(3) 1 calc PR C 3
O2A O 0.4877(3) 0.3878(3) -0.3060(3) 0.0646(9) Uani 0.531(3) 1 d PDU A 1
C29A C 0.6037(4) 0.4230(5) -0.2255(5) 0.0613(11) Uani 0.531(3) 1 d PDU A 1
H29A H 0.6638 0.4370 -0.2633 0.074 Uiso 0.531(3) 1 calc PR A 1
H29B H 0.6173 0.3630 -0.1903 0.074 Uiso 0.531(3) 1 calc PR A 1
C30A C 0.6110(12) 0.5349(8) -0.1345(8) 0.080(2) Uani 0.531(3) 1 d PDU A 1
H30A H 0.5909 0.5923 -0.1711 0.097 Uiso 0.531(3) 1 calc PR A 1
H30B H 0.5547 0.5193 -0.0932 0.097 Uiso 0.531(3) 1 calc PR A 1
O3A O 0.7318(3) 0.5783(3) -0.0552(3) 0.0564(7) Uani 0.531(3) 1 d PDU A 1
C31 C 0.7431(3) 0.6839(2) 0.0359(2) 0.0687(7) Uani 1 1 d DU . .
H31A H 0.6790 0.7171 0.0052 0.082 Uiso 0.531(3) 1 calc PR A 1
H31B H 0.8196 0.7399 0.0499 0.082 Uiso 0.531(3) 1 calc PR A 1
H31C H 0.8140 0.6650 0.0199 0.082 Uiso 0.282(3) 1 calc PR B 2
H31D H 0.7389 0.7598 0.0276 0.082 Uiso 0.282(3) 1 calc PR B 2
H31E H 0.7025 0.7394 0.0121 0.082 Uiso 0.186(3) 1 calc PR C 3
H31F H 0.8257 0.7031 0.0347 0.082 Uiso 0.186(3) 1 calc PR C 3
O2B O 0.5485(6) 0.3660(6) -0.2429(6) 0.0646(9) Uani 0.282(3) 1 d PDU A 2
C29B C 0.5384(8) 0.4819(7) -0.2433(9) 0.0613(11) Uani 0.282(3) 1 d PDU A 2
H29C H 0.5389 0.4904 -0.3181 0.074 Uiso 0.282(3) 1 calc PR B 2
H29D H 0.4630 0.4926 -0.2322 0.074 Uiso 0.282(3) 1 calc PR B 2
C30B C 0.639(2) 0.5674(17) -0.1497(11) 0.080(2) Uani 0.282(3) 1 d PDU A 2
H30C H 0.7117 0.5418 -0.1495 0.097 Uiso 0.282(3) 1 calc PR B 2
H30D H 0.6504 0.6419 -0.1647 0.097 Uiso 0.282(3) 1 calc PR B 2
O3B O 0.6279(6) 0.5869(5) -0.0383(5) 0.0564(7) Uani 0.282(3) 1 d PDU A 2
O2C O 0.5600(9) 0.3880(8) -0.3063(9) 0.0646(9) Uani 0.186(3) 1 d PDU A 3
C29C C 0.5336(12) 0.4448(12) -0.2038(11) 0.0613(11) Uani 0.186(3) 1 d PDU A 3
H29E H 0.5419 0.4000 -0.1504 0.074 Uiso 0.186(3) 1 calc PR C 3
H29F H 0.4515 0.4522 -0.2252 0.074 Uiso 0.186(3) 1 calc PR C 3
C30C C 0.621(3) 0.560(2) -0.1498(16) 0.080(2) Uani 0.186(3) 1 d PDU A 3
H30E H 0.6800 0.5675 -0.1904 0.097 Uiso 0.186(3) 1 calc PR C 3
H30F H 0.5817 0.6225 -0.1503 0.097 Uiso 0.186(3) 1 calc PR C 3
O3C O 0.6780(11) 0.5653(8) -0.0334(9) 0.0564(7) Uani 0.186(3) 1 d PDU A 3
C32 C 0.7392(2) 0.6790(3) 0.1497(2) 0.0692(7) Uani 1 1 d . A .
H32A H 0.7349 0.7547 0.1966 0.083 Uiso 1 1 calc R . .
H32B H 0.6668 0.6189 0.1381 0.083 Uiso 1 1 calc R . .
O4 O 0.84162(14) 0.65292(14) 0.21000(13) 0.0566(4) Uani 1 1 d . . .
C33 C 0.8352(2) 0.6380(2) 0.31565(19) 0.0536(6) Uani 1 1 d . A .
H33A H 0.7759 0.5636 0.2984 0.064 Uiso 1 1 calc R . .
H33B H 0.8091 0.7016 0.3585 0.064 Uiso 1 1 calc R . .
C34 C 0.9553(2) 0.63812(19) 0.38891(18) 0.0509(5) Uani 1 1 d . . .
H34A H 1.0173 0.7067 0.3966 0.061 Uiso 1 1 calc R A .
H34B H 0.9545 0.6416 0.4671 0.061 Uiso 1 1 calc R . .
O5 O 0.98078(13) 0.53248(12) 0.33321(12) 0.0484(4) Uani 1 1 d . A .
C1S C 1.1050(4) 0.6123(4) 0.1480(4) 0.0988(11) Uani 1 1 d . . .
H1SA H 1.0377 0.5727 0.1651 0.24(3) Uiso 1 1 calc R . .
H1SC H 1.1687 0.6611 0.2204 0.157(19) Uiso 1 1 calc R . .
H1SB H 1.1346 0.5544 0.1031 0.132(14) Uiso 1 1 calc R . .
C2S C 1.0659(2) 0.6849(2) 0.0811(3) 0.0657(7) Uani 1 1 d . . .
N1S N 1.0344(2) 0.7424(2) 0.0300(3) 0.0831(7) Uani 1 1 d . . .

loop_
_atom_site_aniso_label
_atom_site_aniso_U_11
_atom_site_aniso_U_22
_atom_site_aniso_U_33
_atom_site_aniso_U_23
_atom_site_aniso_U_13
_atom_site_aniso_U_12
C1 0.077(2) 0.0459(14) 0.180(4) 0.0449(19) 0.050(2) 0.0344(14)
C2 0.0739(18) 0.099(2) 0.0798(19) 0.0369(16) 0.0424(15) 0.0590(17)
C3 0.100(2) 0.099(2) 0.0623(17) 0.0140(15) 0.0051(16) 0.0803(19)
C4 0.0421(11) 0.0395(10) 0.0477(11) 0.0139(9) 0.0154(9) 0.0247(9)
C5 0.0346(10) 0.0326(9) 0.0431(10) 0.0143(8) 0.0159(8) 0.0156(8)
C6 0.0370(10) 0.0363(9) 0.0378(10) 0.0162(8) 0.0128(8) 0.0170(8)
C7 0.0359(10) 0.0341(9) 0.0369(10) 0.0156(8) 0.0158(8) 0.0165(8)
C8 0.0352(10) 0.0331(9) 0.0432(10) 0.0161(8) 0.0161(8) 0.0179(8)
C9 0.0316(9) 0.0334(9) 0.0381(10) 0.0127(8) 0.0103(8) 0.0119(7)
C10 0.0370(10) 0.0322(9) 0.0381(10) 0.0090(8) 0.0121(8) 0.0144(8)
C11 0.0425(11) 0.0393(10) 0.0355(10) 0.0172(8) 0.0160(8) 0.0219(8)
C12 0.0381(10) 0.0381(10) 0.0340(10) 0.0111(8) 0.0095(8) 0.0178(8)
N4 0.0746(13) 0.0700(12) 0.0359(9) 0.0137(9) 0.0123(9) 0.0518(11)
N5 0.0773(14) 0.0779(13) 0.0345(9) 0.0121(9) 0.0072(9) 0.0565(12)
N6 0.0474(10) 0.0444(9) 0.0306(8) 0.0132(7) 0.0122(7) 0.0259(8)
C13 0.0334(10) 0.0343(9) 0.0400(10) 0.0099(8) 0.0102(8) 0.0111(8)
C14 0.0394(11) 0.0411(10) 0.0361(10) 0.0072(8) 0.0055(9) 0.0162(9)
N1 0.0455(10) 0.0410(9) 0.0444(10) 0.0068(8) 0.0038(8) 0.0164(8)
N2 0.0495(11) 0.0441(10) 0.0449(10) 0.0044(8) 0.0007(8) 0.0172(8)
N3 0.0363(9) 0.0400(9) 0.0401(9) 0.0087(7) 0.0029(7) 0.0126(7)
C15 0.0495(12) 0.0385(10) 0.0303(9) 0.0119(8) 0.0154(9) 0.0206(9)
C16 0.0512(13) 0.0523(12) 0.0406(11) 0.0099(10) 0.0053(10) 0.0224(10)
C17 0.0630(15) 0.0498(12) 0.0384(12) -0.0001(10) -0.0005(11) 0.0180(11)
C18 0.0652(14) 0.0379(10) 0.0405(11) 0.0045(9) 0.0109(10) 0.0218(10)
C19 0.0504(12) 0.0376(10) 0.0332(10) 0.0110(8) 0.0148(9) 0.0208(9)
C20 0.0468(11) 0.0372(10) 0.0290(9) 0.0075(8) 0.0099(8) 0.0177(9)
C21 0.0340(10) 0.0413(10) 0.0402(11) 0.0124(9) 0.0012(8) 0.0087(8)
C22 0.0452(12) 0.0528(12) 0.0426(12) 0.0138(10) 0.0104(10) 0.0132(10)
C23 0.0556(14) 0.0594(13) 0.0383(11) 0.0193(10) 0.0054(10) 0.0129(11)
C24 0.0469(12) 0.0521(12) 0.0443(12) 0.0206(10) 0.0006(10) 0.0155(10)
C25 0.0404(11) 0.0438(11) 0.0433(11) 0.0142(9) 0.0036(9) 0.0125(9)
C26 0.0380(11) 0.0497(11) 0.0358(10) 0.0140(9) 0.0011(9) 0.0130(9)
O1 0.0506(9) 0.0706(10) 0.0449(8) 0.0179(8) 0.0034(7) 0.0337(8)
C27 0.0447(12) 0.0516(12) 0.0564(13) 0.0218(11) 0.0032(10) 0.0211(10)
C28 0.0714(17) 0.0629(15) 0.0728(17) 0.0178(13) 0.0191(14) 0.0309(13)
O2A 0.064(2) 0.0630(16) 0.0559(17) 0.0152(13) -0.0027(15) 0.0325(16)
C29A 0.043(2) 0.058(2) 0.074(3) 0.0216(19) 0.008(2) 0.0135(18)
C30A 0.060(5) 0.067(5) 0.089(3) 0.001(3) 0.011(3) 0.018(3)
O3A 0.0433(18) 0.0604(14) 0.0633(15) 0.0111(12) 0.0194(13) 0.0219(14)
C31 0.0677(17) 0.0690(16) 0.0641(16) 0.0234(13) 0.0113(13) 0.0215(13)
O2B 0.064(2) 0.0630(16) 0.0559(17) 0.0152(13) -0.0027(15) 0.0325(16)
C29B 0.043(2) 0.058(2) 0.074(3) 0.0216(19) 0.008(2) 0.0135(18)
C30B 0.060(5) 0.067(5) 0.089(3) 0.001(3) 0.011(3) 0.018(3)
O3B 0.0433(18) 0.0604(14) 0.0633(15) 0.0111(12) 0.0194(13) 0.0219(14)
O2C 0.064(2) 0.0630(16) 0.0559(17) 0.0152(13) -0.0027(15) 0.0325(16)
C29C 0.043(2) 0.058(2) 0.074(3) 0.0216(19) 0.008(2) 0.0135(18)
C30C 0.060(5) 0.067(5) 0.089(3) 0.001(3) 0.011(3) 0.018(3)
O3C 0.0433(18) 0.0604(14) 0.0633(15) 0.0111(12) 0.0194(13) 0.0219(14)
C32 0.0605(16) 0.093(2) 0.0697(17) 0.0364(15) 0.0221(13) 0.0440(15)
O4 0.0595(10) 0.0728(10) 0.0512(9) 0.0250(8) 0.0213(8) 0.0402(8)
C33 0.0646(15) 0.0599(13) 0.0456(12) 0.0130(10) 0.0236(11) 0.0384(12)
C34 0.0703(15) 0.0458(11) 0.0401(11) 0.0068(9) 0.0195(11) 0.0347(11)
O5 0.0568(9) 0.0448(8) 0.0408(8) 0.0037(6) 0.0117(7) 0.0303(7)
C1S 0.137(3) 0.102(2) 0.099(3) 0.059(2) 0.056(3) 0.069(3)
C2S 0.0653(16) 0.0681(16) 0.0843(19) 0.0335(15) 0.0387(15) 0.0347(14)
N1S 0.0732(16) 0.0913(17) 0.116(2) 0.0567(17) 0.0457(15) 0.0421(14)

loop_
_atom_type_symbol
_atom_type_description
_atom_type_scat_dispersion_real
_atom_type_scat_dispersion_imag
_atom_type_scat_source
C C 0.0033 0.0016 'International Tables Vol C Tables 4.2.6.8 and 6.1.1.4'
H H 0.0000 0.0000 'International Tables Vol C Tables 4.2.6.8 and 6.1.1.4'
N N 0.0061 0.0033 'International Tables Vol C Tables 4.2.6.8 and 6.1.1.4'
O O 0.0106 0.0060 'International Tables Vol C Tables 4.2.6.8 and 6.1.1.4'

loop_
_geom_angle_atom_site_label_1
_geom_angle_atom_site_label_2
_geom_angle_atom_site_label_3
_geom_angle
C4 C1 H1B 109.5
C4 C1 H1C 109.5
H1B C1 H1C 109.5
C4 C1 H1D 109.5
H1B C1 H1D 109.5
H1C C1 H1D 109.5
C4 C2 H2B 109.5
C4 C2 H2C 109.5
H2B C2 H2C 109.5
C4 C2 H2D 109.5
H2B C2 H2D 109.5
H2C C2 H2D 109.5
C4 C3 H3A 109.5
C4 C3 H3B 109.5
H3A C3 H3B 109.5
C4 C3 H3C 109.5
H3A C3 H3C 109.5
H3B C3 H3C 109.5
C3 C4 C1 110.1(2)
C3 C4 C2 106.7(2)
C1 C4 C2 109.2(2)
C3 C4 C5 112.27(17)
C1 C4 C5 109.27(17)
C2 C4 C5 109.28(16)
C6 C5 C10 117.98(16)
C6 C5 C4 122.41(17)
C10 C5 C4 119.61(16)
C5 C6 C7 121.41(17)
C5 C6 H6A 119.3
C7 C6 H6A 119.3
C8 C7 C6 119.17(17)
C8 C7 C11 119.51(15)
C6 C7 C11 121.26(17)
C7 C8 C9 120.55(16)
C7 C8 H8A 119.7
C9 C8 H8A 119.7
C8 C9 C10 119.31(17)
C8 C9 C13 119.30(16)
C10 C9 C13 121.37(17)
C9 C10 C5 121.56(17)
C9 C10 H10A 119.2
C5 C10 H10A 119.2
N4 C11 C12 107.81(16)
N4 C11 C7 123.05(16)
C12 C11 C7 129.08(17)
N6 C12 C11 105.56(16)
N6 C12 H12A 127.2
C11 C12 H12A 127.2
N5 N4 C11 109.17(16)
N4 N5 N6 107.28(16)
C12 N6 N5 110.19(15)
C12 N6 C15 129.53(15)
N5 N6 C15 120.23(16)
N1 C13 C14 108.09(17)
N1 C13 C9 123.03(16)
C14 C13 C9 128.88(17)
N3 C14 C13 105.35(17)
N3 C14 H14A 127.3
C13 C14 H14A 127.3
N2 N1 C13 109.04(16)
N1 N2 N3 107.24(15)
C14 N3 N2 110.28(15)
C14 N3 C21 128.77(17)
N2 N3 C21 120.90(16)
C20 C15 C16 121.54(18)
C20 C15 N6 119.10(17)
C16 C15 N6 119.34(18)
C17 C16 C15 118.1(2)
C17 C16 H16A 120.9
C15 C16 H16A 120.9
C16 C17 C18 122.0(2)
C16 C17 H17A 119.0
C18 C17 H17A 119.0
C19 C18 C17 118.69(19)
C19 C18 H18A 120.7
C17 C18 H18A 120.7
O5 C19 C18 124.90(17)
O5 C19 C20 114.67(17)
C18 C19 C20 120.43(18)
C15 C20 C19 119.16(18)
C15 C20 H20A 120.4
C19 C20 H20A 120.4
C26 C21 C22 122.03(18)
C26 C21 N3 118.59(18)
C22 C21 N3 119.38(19)
C23 C22 C21 117.6(2)
C23 C22 H22A 121.2
C21 C22 H22A 121.2
C24 C23 C22 122.1(2)
C24 C23 H23A 119.0
C22 C23 H23A 119.0
C23 C24 C25 119.23(19)
C23 C24 H24A 120.4
C25 C24 H24A 120.4
O1 C25 C24 125.22(18)
O1 C25 C26 115.09(18)
C24 C25 C26 119.7(2)
C21 C26 C25 119.35(19)
C21 C26 H26A 120.3
C25 C26 H26A 120.3
C25 O1 C27 117.04(16)
O1 C27 C28 108.54(19)
O1 C27 H27A 110.0
C28 C27 H27A 110.0
O1 C27 H27B 110.0
C28 C27 H27B 110.0
H27A C27 H27B 108.4
O2A C28 C27 120.0(3)
O2A C28 O2B 41.6(3)
C27 C28 O2B 113.4(3)
O2A C28 O2C 33.0(3)
C27 C28 O2C 91.8(4)
O2B C28 O2C 34.8(4)
O2A C28 H28A 107.3
C27 C28 H28A 107.3
O2B C28 H28A 137.8
O2C C28 H28A 136.9
O2A C28 H28B 107.3
C27 C28 H28B 107.3
O2B C28 H28B 71.1
O2C C28 H28B 103.4
H28A C28 H28B 106.9
O2A C28 H28C 129.7
C27 C28 H28C 108.9
O2B C28 H28C 108.9
O2C C28 H28C 143.7
H28A C28 H28C 65.7
H28B C28 H28C 42.7
O2A C28 H28D 68.2
C27 C28 H28D 108.9
O2B C28 H28D 108.9
O2C C28 H28D 92.5
H28A C28 H28D 45.1
H28B C28 H28D 139.8
H28C C28 H28D 107.7
O2A C28 H28E 111.1
C27 C28 H28E 113.3
O2B C28 H28E 79.4
O2C C28 H28E 113.3
H28A C28 H28E 94.4
H28B C28 H28E 12.6
H28C C28 H28E 31.2
H28D C28 H28E 128.8
O2A C28 H28F 85.2
C27 C28 H28F 113.3
O2B C28 H28F 121.9
O2C C28 H28F 113.3
H28A C28 H28F 23.6
H28B C28 H28F 122.9
H28C C28 H28F 86.1
H28D C28 H28F 22.0
H28E C28 H28F 110.7
C28 O2A C29A 108.9(3)
O2A C29A C30A 105.3(6)
O2A C29A H29A 110.7
C30A C29A H29A 110.7
O2A C29A H29B 110.7
C30A C29A H29B 110.7
H29A C29A H29B 108.8
O3A C30A C29A 106.8(10)
O3A C30A H30A 110.4
C29A C30A H30A 110.4
O3A C30A H30B 110.4
C29A C30A H30B 110.4
H30A C30A H30B 108.6
C30A O3A C31 109.2(6)
O3C C31 O3A 31.3(5)
O3C C31 C32 98.5(5)
O3A C31 C32 119.9(3)
O3C C31 O3B 27.2(4)
O3A C31 O3B 53.8(3)
C32 C31 O3B 96.9(3)
O3C C31 H31A 95.2
O3A C31 H31A 107.3
C32 C31 H31A 107.3
O3B C31 H31A 69.7
O3C C31 H31B 138.5
O3A C31 H31B 107.3
C32 C31 H31B 107.3
O3B C31 H31B 155.2
H31A C31 H31B 106.9
O3C C31 H31C 87.0
O3A C31 H31C 58.8
C32 C31 H31C 112.4
O3B C31 H31C 112.4
H31A C31 H31C 139.4
H31B C31 H31C 53.4
O3C C31 H31D 133.9
O3A C31 H31D 126.7
C32 C31 H31D 112.4
O3B C31 H31D 112.4
H31A C31 H31D 44.2
H31B C31 H31D 63.4
H31C C31 H31D 109.9
O3C C31 H31E 112.1
O3A C31 H31E 116.8
C32 C31 H31E 112.1
O3B C31 H31E 88.0
H31A C31 H31E 19.3
H31B C31 H31E 87.8
H31C C31 H31E 127.7
H31D C31 H31E 25.0
O3C C31 H31F 112.1
O3A C31 H31F 82.1
C32 C31 H31F 112.1
O3B C31 H31F 135.5
H31A C31 H31F 126.9
H31B C31 H31F 27.7
H31C C31 H31F 25.7
H31D C31 H31F 87.6
H31E C31 H31F 109.7
C29B O2B C28 109.6(5)
C30B C29B O2B 107.7(13)
C30B C29B H29C 110.2
O2B C29B H29C 110.2
C30B C29B H29D 110.2
O2B C29B H29D 110.2
H29C C29B H29D 108.5
O3B C30B C29B 114.3(13)
O3B C30B H30C 108.7
C29B C30B H30C 108.7
O3B C30B H30D 108.7
C29B C30B H30D 108.7
H30C C30B H30D 107.6
C30B O3B C31 100.3(7)
C29C O2C C28 98.6(8)
O2C C29C C30C 105.3(16)
O2C C29C H29E 110.7
C30C C29C H29E 110.7
O2C C29C H29F 110.7
C30C C29C H29F 110.7
H29E C29C H29F 108.8
O3C C30C C29C 103.9(16)
O3C C30C H30E 111.0
C29C C30C H30E 111.0
O3C C30C H30F 111.0
C29C C30C H30F 111.0
H30E C30C H30F 109.0
C31 O3C C30C 108.7(10)
O4 C32 C31 111.2(2)
O4 C32 H32A 109.4
C31 C32 H32A 109.4
O4 C32 H32B 109.4
C31 C32 H32B 109.4
H32A C32 H32B 108.0
C32 O4 C33 112.25(18)
O4 C33 C34 110.12(19)
O4 C33 H33A 109.6
C34 C33 H33A 109.6
O4 C33 H33B 109.6
C34 C33 H33B 109.6
H33A C33 H33B 108.2
O5 C34 C33 108.14(17)
O5 C34 H34A 110.1
C33 C34 H34A 110.1
O5 C34 H34B 110.1
C33 C34 H34B 110.1
H34A C34 H34B 108.4
C19 O5 C34 117.67(15)
C2S C1S H1SA 109.5
C2S C1S H1SC 109.5
H1SA C1S H1SC 109.5
C2S C1S H1SB 109.5
H1SA C1S H1SB 109.5
H1SC C1S H1SB 109.5
N1S C2S C1S 178.8(3)

loop_
_geom_bond_atom_site_label_1
_geom_bond_atom_site_label_2
_geom_bond_distance
C1 C4 1.514(3)
C1 H1B 0.9700
C1 H1C 0.9700
C1 H1D 0.9700
C2 C4 1.524(3)
C2 H2B 0.9700
C2 H2C 0.9700
C2 H2D 0.9700
C3 C4 1.513(3)
C3 H3A 0.9700
C3 H3B 0.9700
C3 H3C 0.9700
C4 C5 1.538(2)
C5 C6 1.390(3)
C5 C10 1.395(3)
C6 C7 1.400(2)
C6 H6A 0.9400
C7 C8 1.386(3)
C7 C11 1.468(3)
C8 C9 1.388(3)
C8 H8A 0.9400
C9 C10 1.390(2)
C9 C13 1.469(3)
C10 H10A 0.9400
C11 N4 1.358(3)
C11 C12 1.366(2)
C12 N6 1.345(2)
C12 H12A 0.9400
N4 N5 1.313(2)
N5 N6 1.347(2)
N6 C15 1.434(2)
C13 N1 1.360(2)
C13 C14 1.367(3)
C14 N3 1.343(2)
C14 H14A 0.9400
N1 N2 1.310(2)
N2 N3 1.354(2)
N3 C21 1.432(2)
C15 C20 1.378(3)
C15 C16 1.380(3)
C16 C17 1.379(3)
C16 H16A 0.9400
C17 C18 1.383(3)
C17 H17A 0.9400
C18 C19 1.381(3)
C18 H18A 0.9400
C19 O5 1.367(2)
C19 C20 1.392(3)
C20 H20A 0.9400
C21 C26 1.374(3)
C21 C22 1.384(3)
C22 C23 1.382(3)
C22 H22A 0.9400
C23 C24 1.380(3)
C23 H23A 0.9400
C24 C25 1.390(3)
C24 H24A 0.9400
C25 O1 1.360(3)
C25 C26 1.395(3)
C26 H26A 0.9400
O1 C27 1.437(2)
C27 C28 1.485(3)
C27 H27A 0.9800
C27 H27B 0.9800
C28 O2A 1.357(4)
C28 O2B 1.574(7)
C28 O2C 1.594(10)
C28 H28A 0.9800
C28 H28B 0.9800
C28 H28C 0.9800
C28 H28D 0.9800
C28 H28E 0.9800
C28 H28F 0.9800
O2A C29A 1.394(6)
C29A C30A 1.508(11)
C29A H29A 0.9800
C29A H29B 0.9800
C30A O3A 1.428(11)
C30A H30A 0.9800
C30A H30B 0.9800
O3A C31 1.440(4)
C31 O3C 1.424(9)
C31 C32 1.468(4)
C31 O3B 1.519(6)
C31 H31A 0.9800
C31 H31B 0.9800
C31 H31C 0.9800
C31 H31D 0.9800
C31 H31E 0.9800
C31 H31F 0.9800
O2B C29B 1.460(9)
C29B C30B 1.435(14)
C29B H29C 0.9800
C29B H29D 0.9800
C30B O3B 1.410(14)
C30B H30C 0.9800
C30B H30D 0.9800
O2C C29C 1.440(13)
C29C C30C 1.460(17)
C29C H29E 0.9800
C29C H29F 0.9800
C30C O3C 1.425(16)
C30C H30E 0.9800
C30C H30F 0.9800
C32 O4 1.408(3)
C32 H32A 0.9800
C32 H32B 0.9800
O4 C33 1.417(3)
C33 C34 1.493(3)
C33 H33A 0.9800
C33 H33B 0.9800
C34 O5 1.434(2)
C34 H34A 0.9800
C34 H34B 0.9800
C1S C2S 1.449(4)
C1S H1SA 0.9700
C1S H1SC 0.9700
C1S H1SB 0.9700
C2S N1S 1.134(3)

loop_
_geom_hbond_atom_site_label_D
_geom_hbond_atom_site_label_H
_geom_hbond_atom_site_label_A
_geom_hbond_distance_DH
_geom_hbond_distance_HA
_geom_hbond_distance_DA
_geom_hbond_angle_DHA
_geom_hbond_site_symmetry_A
C31 H31F N1S 0.98 2.48 3.463(4) 177.4 .
C12 H12A N1S 0.94 2.58 3.503(3) 167.4 2_765
C14 H14A N1S 0.94 2.70 3.624(3) 168.9 2_765

loop_
_geom_torsion_atom_site_label_1
_geom_torsion_atom_site_label_2
_geom_torsion_atom_site_label_3
_geom_torsion_atom_site_label_4
_geom_torsion
C3 C4 C5 C6 -7.8(3)
C1 C4 C5 C6 114.6(2)
C2 C4 C5 C6 -126.0(2)
C3 C4 C5 C10 171.6(2)
C1 C4 C5 C10 -65.9(3)
C2 C4 C5 C10 53.5(3)
C10 C5 C6 C7 0.0(3)
C4 C5 C6 C7 179.47(17)
C5 C6 C7 C8 1.0(3)
C5 C6 C7 C11 -176.36(17)
C6 C7 C8 C9 -1.9(3)
C11 C7 C8 C9 175.50(17)
C7 C8 C9 C10 1.8(3)
C7 C8 C9 C13 -176.60(16)
C8 C9 C10 C5 -0.8(3)
C13 C9 C10 C5 177.57(17)
C6 C5 C10 C9 -0.1(3)
C4 C5 C10 C9 -179.58(17)
C8 C7 C11 N4 -173.80(19)
C6 C7 C11 N4 3.5(3)
C8 C7 C11 C12 3.1(3)
C6 C7 C11 C12 -179.63(19)
N4 C11 C12 N6 0.1(2)
C7 C11 C12 N6 -177.12(18)
C12 C11 N4 N5 -0.2(3)
C7 C11 N4 N5 177.26(19)
C11 N4 N5 N6 0.2(3)
C11 C12 N6 N5 0.0(2)
C11 C12 N6 C15 177.40(18)
N4 N5 N6 C12 -0.1(3)
N4 N5 N6 C15 -177.78(18)
C8 C9 C13 N1 -172.03(18)
C10 C9 C13 N1 9.6(3)
C8 C9 C13 C14 8.4(3)
C10 C9 C13 C14 -169.9(2)
N1 C13 C14 N3 0.6(2)
C9 C13 C14 N3 -179.83(19)
C14 C13 N1 N2 -0.7(2)
C9 C13 N1 N2 179.70(18)
C13 N1 N2 N3 0.5(2)
C13 C14 N3 N2 -0.3(2)
C13 C14 N3 C21 177.17(19)
N1 N2 N3 C14 -0.1(2)
N1 N2 N3 C21 -177.81(17)
C12 N6 C15 C20 14.9(3)
N5 N6 C15 C20 -167.94(19)
C12 N6 C15 C16 -164.0(2)
N5 N6 C15 C16 13.1(3)
C20 C15 C16 C17 -0.4(3)
N6 C15 C16 C17 178.5(2)
C15 C16 C17 C18 0.2(4)
C16 C17 C18 C19 -0.3(4)
C17 C18 C19 O5 -179.3(2)
C17 C18 C19 C20 0.7(3)
C16 C15 C20 C19 0.8(3)
N6 C15 C20 C19 -178.10(17)
O5 C19 C20 C15 179.07(17)
C18 C19 C20 C15 -0.9(3)
C14 N3 C21 C26 -29.5(3)
N2 N3 C21 C26 147.7(2)
C14 N3 C21 C22 150.9(2)
N2 N3 C21 C22 -31.9(3)
C26 C21 C22 C23 -0.8(3)
N3 C21 C22 C23 178.81(18)
C21 C22 C23 C24 0.6(3)
C22 C23 C24 C25 0.5(3)
C23 C24 C25 O1 179.4(2)
C23 C24 C25 C26 -1.5(3)
C22 C21 C26 C25 -0.1(3)
N3 C21 C26 C25 -179.76(18)
O1 C25 C26 C21 -179.54(18)
C24 C25 C26 C21 1.3(3)
C24 C25 O1 C27 4.5(3)
C26 C25 O1 C27 -174.58(18)
C25 O1 C27 C28 175.96(19)
O1 C27 C28 O2A 95.9(3)
O1 C27 C28 O2B 49.6(4)
O1 C27 C28 O2C 77.8(4)
C27 C28 O2A C29A -72.0(4)
O2B C28 O2A C29A 20.4(5)
O2C C28 O2A C29A -37.3(7)
C28 O2A C29A C30A -152.0(6)
O2A C29A C30A O3A -175.7(6)
C29A C30A O3A C31 -178.4(5)
C30A O3A C31 O3C 47.5(11)
C30A O3A C31 C32 99.5(6)
C30A O3A C31 O3B 23.9(6)
O2A C28 O2B C29B -1.3(6)
C27 C28 O2B C29B 108.1(7)
O2C C28 O2B C29B 52.4(8)
C28 O2B C29B C30B -169.9(10)
O2B C29B C30B O3B -78(2)
C29B C30B O3B C31 -177.0(17)
O3C C31 O3B C30B -71.8(19)
O3A C31 O3B C30B -44.8(13)
C32 C31 O3B C30B -167.1(13)
O2A C28 O2C C29C 41.4(8)
C27 C28 O2C C29C -168.2(8)
O2B C28 O2C C29C -37.5(8)
C28 O2C C29C C30C -177.0(14)
O2C C29C C30C O3C -125(2)
O3A C31 O3C C30C -71(2)
C32 C31 O3C C30C 153(2)
O3B C31 O3C C30C 64(2)
C29C C30C O3C C31 -165.3(18)
O3C C31 C32 O4 92.7(6)
O3A C31 C32 O4 68.3(4)
O3B C31 C32 O4 120.1(3)
C31 C32 O4 C33 -175.0(2)
C32 O4 C33 C34 -167.0(2)
O4 C33 C34 O5 -69.6(2)
C18 C19 O5 C34 2.5(3)
C20 C19 O5 C34 -177.48(18)
C33 C34 O5 C19 178.39(17)
